data_7120921
loop_
_publ_author_name
'Kosiorek, Sandra'
'Rosa, Bart\/lomiej'
'Boinski, Tomasz'
'Butkiewicz, Helena'
'Szyma\'nski, Marek P.'
'Danylyuk, Oksana'
'Szumna, Agnieszka'
'Sashuk, Volodymyr'

_publ_section_title
;
 Pillar[4]pyridinium. A Square-Shaped Molecular Box
;
_journal_name_full 'Chemical Communications'
_journal_paper_doi 10.1039/C7CC08562A
_journal_year 2017
_chemical_formula_sum 'C24 H26 I4 N4 O5'
_chemical_formula_weight 958.09
_chemical_name_systematic
;
 ?
;
_space_group_crystal_system tetragonal
_space_group_IT_number 87
_space_group_name_Hall '-I 4'
_space_group_name_H-M_alt 'I 4/m'
_symmetry_space_group_name_Hall '-I 4'
_symmetry_space_group_name_H-M 'I 4/m'
_atom_sites_solution_hydrogens mixed
_audit_creation_method SHELXL-2013
_audit_update_record
;
2017-08-31 deposited with the CCDC.
2017-11-27 downloaded from the CCDC.
;
_cell_angle_alpha 90
_cell_angle_beta 90
_cell_angle_gamma 90
_cell_formula_units_Z 2
_cell_length_a 13.3986(5)
_cell_length_b 13.3986(5)
_cell_length_c 8.7112(6)
_cell_measurement_reflns_used 1507
_cell_measurement_temperature 100.0(1)
_cell_measurement_theta_max 30.480
_cell_measurement_theta_min 3.034
_cell_volume 1563.86(14)
_computing_cell_refinement
;
CrysAlisPro, Agilent Technologies,
Version 1.171.35.15 (release 03-08-2011 CrysAlis171 .NET)
(compiled Aug  3 2011,13:03:54)
;
_computing_data_collection
;
CrysAlisPro, Agilent Technologies,
Version 1.171.35.15 (release 03-08-2011 CrysAlis171 .NET)
(compiled Aug  3 2011,13:03:54)
;
_computing_data_reduction
;
CrysAlisPro, Agilent Technologies,
Version 1.171.35.15 (release 03-08-2011 CrysAlis171 .NET)
(compiled Aug  3 2011,13:03:54)
;
_computing_structure_refinement 'SHELXL-2013 (Sheldrick, 2013)'
_computing_structure_solution 'SHELXS-97 (Sheldrick, 1990)'
_diffrn_ambient_temperature 100.0(1)
_diffrn_detector_area_resol_mean 16.297
_diffrn_measured_fraction_theta_full 0.996
_diffrn_measured_fraction_theta_max 0.999
_diffrn_measurement_device_type 'SuperNova, Dual, Cu at zero, Eos'
_diffrn_measurement_method '\w scans'
_diffrn_radiation_type MoK\a
_diffrn_radiation_wavelength 0.71073
_diffrn_reflns_av_R_equivalents 0.0326
_diffrn_reflns_av_unetI/netI 0.0257
_diffrn_reflns_Laue_measured_fraction_full 0.996
_diffrn_reflns_Laue_measured_fraction_max 0.999
_diffrn_reflns_limit_h_max 16
_diffrn_reflns_limit_h_min -16
_diffrn_reflns_limit_k_max 11
_diffrn_reflns_limit_k_min -16
_diffrn_reflns_limit_l_max 10
_diffrn_reflns_limit_l_min -10
_diffrn_reflns_number 3064
_diffrn_reflns_point_group_measured_fraction_full 0.996
_diffrn_reflns_point_group_measured_fraction_max 0.999
_diffrn_reflns_theta_full 25.242
_diffrn_reflns_theta_max 26.354
_diffrn_reflns_theta_min 3.041
_diffrn_source 'SuperNova (Mo) X-ray Source'
_exptl_absorpt_coefficient_mu 4.023
_exptl_absorpt_correction_T_max 1.000
_exptl_absorpt_correction_T_min 0.558
_exptl_absorpt_correction_type multi-scan
_exptl_absorpt_process_details
;
CrysAlisPro, Agilent Technologies,
Version 1.171.35.15 (release 03-08-2011 CrysAlis171 .NET)
(compiled Aug  3 2011,13:03:54)
Empirical absorption correction using spherical harmonics,
 implemented in SCALE3 ABSPACK scaling algorithm.
;
_exptl_crystal_colour orange
_exptl_crystal_density_diffrn 2.035
_exptl_crystal_description plate
_exptl_crystal_F_000 900
_refine_diff_density_max 1.897
_refine_diff_density_min -0.858
_refine_diff_density_rms 0.155
_refine_ls_extinction_method none
_refine_ls_goodness_of_fit_ref 1.089
_refine_ls_hydrogen_treatment constr
_refine_ls_matrix_type full
_refine_ls_number_parameters 53
_refine_ls_number_reflns 848
_refine_ls_number_restraints 2
_refine_ls_restrained_S_all 1.101
_refine_ls_R_factor_all 0.0448
_refine_ls_R_factor_gt 0.0394
_refine_ls_shift/su_max 0.000
_refine_ls_shift/su_mean 0.000
_refine_ls_structure_factor_coef Fsqd
_refine_ls_weighting_details 'w=1/[\s^2^(Fo^2^)+(0.0381P)^2^+15.0839P] where P=(Fo^2^+2Fc^2^)/3'
_refine_ls_weighting_scheme calc
_refine_ls_wR_factor_gt 0.0894
_refine_ls_wR_factor_ref 0.0916
_reflns_Friedel_coverage 0.000
_reflns_number_gt 762
_reflns_number_total 848
_reflns_threshold_expression 'I > 2\s(I)'
_cod_data_source_file c7cc08562a2.cif
_cod_data_source_block bar_2_mo
_cod_original_cell_volume 1563.86(16)
_cod_database_code 7120921
_shelx_space_group_comment
;
The symmetry employed for this shelxl refinement is uniquely defined
by the following loop, which should always be used as a source of
symmetry information in preference to the above space-group names.
They are only intended as comments.
;
_shelxl_version_number 2013-3

loop_
_space_group_symop_operation_xyz
'x, y, z'
'-x, -y, z'
'-y, x, z'
'y, -x, z'
'x+1/2, y+1/2, z+1/2'
'-x+1/2, -y+1/2, z+1/2'
'-y+1/2, x+1/2, z+1/2'
'y+1/2, -x+1/2, z+1/2'
'-x, -y, -z'
'x, y, -z'
'y, -x, -z'
'-y, x, -z'
'-x+1/2, -y+1/2, -z+1/2'
'x+1/2, y+1/2, -z+1/2'
'y+1/2, -x+1/2, -z+1/2'
'-y+1/2, x+1/2, -z+1/2'

loop_
_atom_site_label
_atom_site_type_symbol
_atom_site_fract_x
_atom_site_fract_y
_atom_site_fract_z
_atom_site_U_iso_or_equiv
_atom_site_adp_type
_atom_site_occupancy
_atom_site_site_symmetry_order
_atom_site_calc_flag
_atom_site_refinement_flags_posn
_atom_site_refinement_flags_adp
_atom_site_refinement_flags_occupancy
_atom_site_disorder_assembly
_atom_site_disorder_group
O1W O -0.5000 0.5000 0.0000 0.079(5) Uani 1 8 d DS T P . .
H1W1 H -0.4726 0.5142 -0.0971 0.118 Uiso 0.125 1 d D U P . .
H2W1 H -0.5591 0.4756 0.0000 0.118 Uiso 0.25 2 d DS U P . .
O2W O -0.002(2) 0.096(2) 0.0000 0.137(9) Uiso 0.5 2 d S . P A 1
O2WA O 0.015(4) 0.057(2) 0.196(4) 0.114(11) Uiso 0.25 1 d . . P B 2
I1 I 0.00002(4) 0.31437(4) 0.0000 0.0333(2) Uani 1 2 d S T P . .
N1 N -0.2654(5) 0.4107(5) 0.0000 0.0300(15) Uani 0.5 2 d S T P C 1
C1A C -0.2654(5) 0.4107(5) 0.0000 0.0300(15) Uani 0.5 2 d S T P C 2
C5 C -0.4103(5) 0.2653(5) 0.0000 0.0305(15) Uani 0.5 2 d S T P D 1
N1A N -0.4103(5) 0.2653(5) 0.0000 0.0305(15) Uani 0.5 2 d S T P D 2
C4 C -0.3708(5) 0.2985(5) 0.1346(7) 0.0433(14) Uani 1 1 d . . . . .
H4 H -0.3938 0.2715 0.2291 0.052 Uiso 1 1 calc R U . D 1
C3 C -0.2980(5) 0.3706(5) 0.1349(7) 0.0431(14) Uani 1 1 d . . . . .
H3 H -0.2703 0.3927 0.2293 0.052 Uiso 1 1 calc R U . C 1
C1 C -0.1969(6) 0.5004(6) 0.0000 0.038(2) Uani 1 2 d S T P . .
H1A H -0.1539 0.5004 0.0924 0.046 Uiso 0.5 1 calc R U P C 1
H1B H -0.1539 0.5004 -0.0924 0.046 Uiso 0.5 1 calc R U P C 1

loop_
_atom_site_aniso_label
_atom_site_aniso_U_11
_atom_site_aniso_U_22
_atom_site_aniso_U_33
_atom_site_aniso_U_23
_atom_site_aniso_U_13
_atom_site_aniso_U_12
O1W 0.080(7) 0.080(7) 0.077(12) 0.000 0.000 0.000
I1 0.0292(3) 0.0389(3) 0.0317(3) 0.000 0.000 0.0001(2)
N1 0.022(3) 0.031(4) 0.037(4) 0.000 0.000 0.007(3)
C1A 0.022(3) 0.031(4) 0.037(4) 0.000 0.000 0.007(3)
C5 0.032(4) 0.019(3) 0.041(4) 0.000 0.000 0.008(3)
N1A 0.032(4) 0.019(3) 0.041(4) 0.000 0.000 0.008(3)
C4 0.047(4) 0.043(3) 0.040(3) 0.011(3) -0.003(3) 0.000(3)
C3 0.042(3) 0.046(3) 0.042(4) 0.002(3) -0.011(3) 0.001(3)
C1 0.025(4) 0.035(4) 0.055(6) 0.000 0.000 0.000(3)

loop_
_atom_type_symbol
_atom_type_description
_atom_type_scat_dispersion_real
_atom_type_scat_dispersion_imag
_atom_type_scat_source
C C 0.0033 0.0016 'International Tables Vol C Tables 4.2.6.8 and 6.1.1.4'
H H 0.0000 0.0000 'International Tables Vol C Tables 4.2.6.8 and 6.1.1.4'
N N 0.0061 0.0033 'International Tables Vol C Tables 4.2.6.8 and 6.1.1.4'
O O 0.0106 0.0060 'International Tables Vol C Tables 4.2.6.8 and 6.1.1.4'
I I -0.4742 1.8119 'International Tables Vol C Tables 4.2.6.8 and 6.1.1.4'

loop_
_geom_angle_atom_site_label_1
_geom_angle_atom_site_label_2
_geom_angle_atom_site_label_3
_geom_angle
_geom_angle_site_symmetry_1
_geom_angle_site_symmetry_3
O2WA O2WA O2WA 89.998(7) 3 4
O2WA O2WA O2WA 44.999(3) 3 2
O2WA O2WA O2WA 44.999(9) 4 2
C3 N1 C3 119.0(7) . 10
C3 N1 C1 120.5(4) . .
C3 N1 C1 120.5(4) 10 .
C4 C5 C4 119.0(7) 10 .
C4 C5 C1 120.5(4) 10 11_455
C4 C5 C1 120.5(4) . 11_455
C5 C4 C3 120.5(6) . .
N1 C3 C4 120.2(6) . .
C5 C1 N1 105.2(6) 3_565 .

loop_
_geom_bond_atom_site_label_1
_geom_bond_atom_site_label_2
_geom_bond_distance
_geom_bond_site_symmetry_2
O2WA O2WA 1.11(4) 3
O2WA O2WA 1.11(4) 4
O2WA O2WA 1.57(5) 2
N1 C3 1.364(7) .
N1 C3 1.364(7) 10
N1 C1 1.512(10) .
C5 C4 1.361(7) 10
C5 C4 1.361(7) .
C5 C1 1.507(10) 11_455
C4 C3 1.373(9) .
C1 N1A 1.507(10) 3_565
C1 C5 1.507(10) 3_565
